data_7020641
loop_
_publ_author_name
'Knight, Fergus R.'
'Randall, Rebecca A. M.'
'Wakefield, Lucy'
'Slawin, Alexandra M. Z.'
'Woollins, J. Derek'

_publ_section_title
;
 Silver(I) coordination complexes and extended networks assembled from S,
 Se, Te substituted acenaphthenes.
;
_journal_issue 1
_journal_name_full 'Dalton transactions (Cambridge, England : 2003)'
_journal_page_first 143
_journal_page_last 154
_journal_paper_doi 10.1039/c2dt31390a
_journal_volume 42
_journal_year 2013
_chemical_formula_moiety 'C18 H13 Ag0.50 B0.50 Br F2 Se'
_chemical_formula_sum 'C18 H13 Ag0.5 B0.5 Br F2 Se'
_chemical_formula_weight 485.50
_space_group_IT_number 15
_symmetry_cell_setting monoclinic
_symmetry_Int_Tables_number 15
_symmetry_space_group_name_Hall '-C 2yc'
_symmetry_space_group_name_H-M 'C 1 2/c 1'
_atom_sites_solution_hydrogens geom
_atom_sites_solution_primary direct
_atom_sites_solution_secondary difmap
_cell_angle_alpha 90.0000
_cell_angle_beta 92.687(17)
_cell_angle_gamma 90.0000
_cell_formula_units_Z 8
_cell_length_a 7.943(4)
_cell_length_b 24.606(11)
_cell_length_c 16.278(8)
_cell_measurement_reflns_used 6936
_cell_measurement_temperature 125
_cell_measurement_theta_max 29.13
_cell_measurement_theta_min 2.51
_cell_volume 3178(3)
_computing_cell_refinement 'CrystalClear-SM Expert 2.0 r6'
_computing_data_collection 'CrystalClear-SM Expert 2.0 r6 (Rigaku, 2010)'
_computing_data_reduction 'CrystalClear-SM Expert 2.0 r6'
_computing_molecular_graphics 'CrystalStructure 4.0'
_computing_publication_material 'CrystalStructure 4.0 (Rigaku, 2010)'
_computing_structure_refinement 'SHELXL97 (Sheldrick, 2008)'
_computing_structure_solution 'SHELXS97 (Sheldrick, 2008)'
_diffrn_ambient_temperature 125
_diffrn_detector_area_resol_mean 28.944
_diffrn_measured_fraction_theta_full 0.983
_diffrn_measured_fraction_theta_max 0.867
_diffrn_measurement_device_type 'Rigaku Saturn724'
_diffrn_measurement_method \w
_diffrn_radiation_type 'Mo K\a'
_diffrn_radiation_wavelength 0.71075
_diffrn_reflns_av_R_equivalents 0.0693
_diffrn_reflns_limit_h_max 10
_diffrn_reflns_limit_h_min -10
_diffrn_reflns_limit_k_max 28
_diffrn_reflns_limit_k_min -30
_diffrn_reflns_limit_l_max 20
_diffrn_reflns_limit_l_min -21
_diffrn_reflns_number 12355
_diffrn_reflns_theta_full 25.00
_diffrn_reflns_theta_max 28.88
_diffrn_standards_number 0
_exptl_absorpt_coefficient_mu 5.497
_exptl_absorpt_correction_T_max 0.848
_exptl_absorpt_correction_T_min 0.655
_exptl_absorpt_correction_type multi-scan
_exptl_absorpt_process_details 'REQAB (Rigaku, 1998)'
_exptl_crystal_colour colorless
_exptl_crystal_density_diffrn 2.029
_exptl_crystal_density_method 'not measured'
_exptl_crystal_description platelet
_exptl_crystal_F_000 1872.00
_exptl_crystal_size_max 0.240
_exptl_crystal_size_mid 0.150
_exptl_crystal_size_min 0.030
_refine_diff_density_max 1.340
_refine_diff_density_min -2.170
_refine_ls_extinction_method none
_refine_ls_goodness_of_fit_ref 1.171
_refine_ls_hydrogen_treatment constr
_refine_ls_number_parameters 209
_refine_ls_number_reflns 3631
_refine_ls_number_restraints 0
_refine_ls_R_factor_gt 0.0457
_refine_ls_shift/su_max 0.000
_refine_ls_structure_factor_coef Fsqd
_refine_ls_weighting_details 'w = 1/[\s^2^(Fo^2^)+(0.0781P)^2^+11.6241P] where P=(Fo^2^+2Fc^2^)/3'
_refine_ls_weighting_scheme calc
_refine_ls_wR_factor_ref 0.1438
_reflns_number_gt 3416
_reflns_number_total 3631
_reflns_threshold_expression F^2^>2.0\s(F^2^)
_cod_data_source_file c2dt31390a.txt
_cod_data_source_block Ferg171-1Offa
_cod_original_formula_sum 'C18 H13 Ag0.50 B0.50 Br F2 Se'
_cod_database_code 7020641

loop_
_symmetry_equiv_pos_site_id
_symmetry_equiv_pos_as_xyz
1 +X,+Y,+Z
2 -X,+Y,1/2-Z
3 -X,-Y,-Z
4 +X,-Y,1/2+Z
5 1/2+X,1/2+Y,+Z
6 1/2-X,1/2+Y,1/2-Z
7 1/2-X,1/2-Y,-Z
8 1/2+X,1/2-Y,1/2+Z

loop_
_atom_site_label
_atom_site_type_symbol
_atom_site_fract_x
_atom_site_fract_y
_atom_site_fract_z
_atom_site_U_iso_or_equiv
_atom_site_adp_type
_atom_site_occupancy
_atom_site_symmetry_multiplicity
_atom_site_calc_flag
_atom_site_refinement_flags
Ag1 Ag 0.0000 0.15110(2) 0.2500 0.02828(16) Uani 1.0 4 d .
Br1 Br -0.30933(6) 0.09152(2) 0.14787(3) 0.03152(17) Uani 1.0 8 d .
Se1 Se 0.04579(5) 0.139662(18) 0.09636(3) 0.02332(15) Uani 1.0 8 d .
F1 F 0.9030(4) 0.25228(13) 0.19635(17) 0.0360(7) Uani 1.0 8 d .
F2 F 1.1041(10) 0.3155(3) 0.2049(3) 0.125(3) Uani 1.0 8 d .
C1 C -0.1853(6) 0.02488(19) 0.1478(3) 0.0237(9) Uani 1.0 8 d .
C2 C -0.2730(6) -0.0204(2) 0.1724(3) 0.0262(9) Uani 1.0 8 d .
C3 C -0.2038(6) -0.0729(2) 0.1708(3) 0.0285(10) Uani 1.0 8 d .
C4 C -0.0431(6) -0.07949(19) 0.1450(3) 0.0262(9) Uani 1.0 8 d .
C5 C 0.0477(6) -0.03262(17) 0.1204(3) 0.0205(8) Uani 1.0 8 d .
C6 C 0.2099(6) -0.04748(19) 0.0965(3) 0.0250(9) Uani 1.0 8 d .
C7 C 0.3142(6) -0.0071(2) 0.0707(3) 0.0280(10) Uani 1.0 8 d .
C8 C 0.2581(6) 0.04721(19) 0.0711(3) 0.0259(9) Uani 1.0 8 d .
C9 C 0.1010(6) 0.06188(18) 0.0958(3) 0.0222(8) Uani 1.0 8 d .
C10 C -0.0160(6) 0.02153(18) 0.1212(3) 0.0215(8) Uani 1.0 8 d .
C11 C 0.0662(7) -0.1292(2) 0.1385(3) 0.0316(10) Uani 1.0 8 d .
C12 C 0.2339(7) -0.1080(2) 0.1037(3) 0.0327(11) Uani 1.0 8 d .
C13 C 0.2648(6) 0.17187(18) 0.0815(3) 0.0224(9) Uani 1.0 8 d .
C14 C 0.3221(6) 0.1789(2) 0.0034(3) 0.0269(9) Uani 1.0 8 d .
C15 C 0.4720(7) 0.2069(2) -0.0069(3) 0.0295(10) Uani 1.0 8 d .
C16 C 0.5622(6) 0.22803(19) 0.0609(3) 0.0276(10) Uani 1.0 8 d .
C17 C 0.5042(6) 0.2213(2) 0.1390(3) 0.0285(10) Uani 1.0 8 d .
C18 C 0.3547(6) 0.19296(19) 0.1500(3) 0.0259(9) Uani 1.0 8 d .
B1 B 1.0000 0.2854(3) 0.2500 0.042(3) Uani 1.0 4 d .
H2 H -0.3837 -0.0158 0.1909 0.0314 Uiso 1.0 8 calc R
H3 H -0.2673 -0.1034 0.1873 0.0341 Uiso 1.0 8 calc R
H7 H 0.4232 -0.0157 0.0528 0.0336 Uiso 1.0 8 calc R
H8 H 0.3318 0.0749 0.0536 0.0310 Uiso 1.0 8 calc R
H11A H 0.0120 -0.1562 0.1008 0.0380 Uiso 1.0 8 calc R
H11B H 0.0874 -0.1462 0.1931 0.0380 Uiso 1.0 8 calc R
H12A H 0.3312 -0.1167 0.1417 0.0393 Uiso 1.0 8 calc R
H12B H 0.2528 -0.1244 0.0493 0.0393 Uiso 1.0 8 calc R
H14 H 0.2595 0.1648 -0.0430 0.0323 Uiso 1.0 8 calc R
H15 H 0.5128 0.2115 -0.0604 0.0354 Uiso 1.0 8 calc R
H16 H 0.6642 0.2472 0.0536 0.0331 Uiso 1.0 8 calc R
H17 H 0.5661 0.2360 0.1852 0.0342 Uiso 1.0 8 calc R
H18 H 0.3145 0.1881 0.2036 0.0311 Uiso 1.0 8 calc R

loop_
_atom_site_aniso_label
_atom_site_aniso_U_11
_atom_site_aniso_U_22
_atom_site_aniso_U_33
_atom_site_aniso_U_12
_atom_site_aniso_U_13
_atom_site_aniso_U_23
Ag1 0.0303(3) 0.0276(3) 0.0278(3) 0.0000 0.0101(2) 0.0000
Br1 0.0187(3) 0.0302(3) 0.0458(3) 0.00175(16) 0.0038(2) -0.00263(19)
Se1 0.0201(3) 0.0235(3) 0.0265(3) -0.00082(15) 0.00136(18) 0.00010(15)
F1 0.0392(17) 0.0345(17) 0.0342(15) -0.0074(13) -0.0010(13) -0.0001(12)
F2 0.186(7) 0.119(5) 0.063(3) -0.120(5) -0.056(4) 0.050(3)
C1 0.019(2) 0.025(3) 0.026(2) -0.0008(17) -0.0005(16) -0.0037(16)
C2 0.021(2) 0.032(3) 0.026(2) -0.0057(18) 0.0022(17) 0.0029(17)
C3 0.025(3) 0.029(3) 0.031(3) -0.0086(19) -0.0031(18) 0.0044(18)
C4 0.028(3) 0.023(3) 0.027(2) 0.0005(18) -0.0039(18) -0.0012(16)
C5 0.0209(19) 0.023(2) 0.0171(17) -0.0011(16) -0.0013(15) -0.0002(14)
C6 0.024(2) 0.028(3) 0.0223(19) 0.0058(18) 0.0002(17) -0.0027(16)
C7 0.019(2) 0.033(3) 0.032(3) 0.0033(18) 0.0028(17) -0.0017(18)
C8 0.020(2) 0.029(3) 0.029(2) -0.0017(17) 0.0048(17) -0.0036(17)
C9 0.020(2) 0.024(3) 0.0233(19) -0.0006(16) 0.0010(16) 0.0008(15)
C10 0.0204(19) 0.026(3) 0.0187(17) -0.0002(17) 0.0019(15) -0.0028(15)
C11 0.038(3) 0.025(3) 0.031(3) 0.003(2) -0.003(2) 0.0001(18)
C12 0.036(3) 0.028(3) 0.034(3) 0.005(2) -0.001(2) -0.0039(19)
C13 0.023(2) 0.019(2) 0.026(2) -0.0001(16) 0.0020(17) 0.0016(15)
C14 0.027(3) 0.030(3) 0.023(2) -0.0009(19) 0.0027(18) 0.0002(17)
C15 0.034(3) 0.027(3) 0.028(3) -0.0006(19) 0.0103(19) 0.0035(18)
C16 0.025(3) 0.024(3) 0.035(3) 0.0003(17) 0.0069(19) 0.0059(18)
C17 0.028(3) 0.027(3) 0.031(3) -0.0068(19) 0.0004(19) 0.0010(17)
C18 0.027(3) 0.031(3) 0.0203(19) -0.0058(19) 0.0017(17) -0.0006(16)
B1 0.073(7) 0.023(4) 0.029(4) 0.0000 -0.009(4) 0.0000

loop_
_atom_type_symbol
_atom_type_description
_atom_type_scat_dispersion_real
_atom_type_scat_dispersion_imag
_atom_type_scat_source
C C 0.0033 0.0016
;
International Tables for Crystallography
(1992, Vol. C, Tables 4.2.6.8 and 6.1.1.4)
;
H H 0.0000 0.0000
;
International Tables for Crystallography
(1992, Vol. C, Table 6.1.1.4)
;
Br Br -0.2901 2.4595
;
International Tables for Crystallography
(1992, Vol. C, Tables 4.2.6.8 and 6.1.1.4)
;
Se Se -0.0929 2.2259
;
International Tables for Crystallography
(1992, Vol. C, Tables 4.2.6.8 and 6.1.1.4)
;
F F 0.0171 0.0103
;
International Tables for Crystallography
(1992, Vol. C, Tables 4.2.6.8 and 6.1.1.4)
;
Ag Ag -0.8971 1.1015
;
International Tables for Crystallography
(1992, Vol. C, Tables 4.2.6.8 and 6.1.1.4)
;
B B 0.0013 0.0007
;
International Tables for Crystallography
(1992, Vol. C, Tables 4.2.6.8 and 6.1.1.4)
;

loop_
_geom_angle_atom_site_label_1
_geom_angle_atom_site_label_2
_geom_angle_atom_site_label_3
_geom_angle
_geom_angle_publ_flag
_geom_angle_site_symmetry_1
_geom_angle_site_symmetry_3
Se1 Ag1 Se1 167.37(3) yes . 2_555
Ag1 Se1 C9 98.85(13) yes . .
Ag1 Se1 C13 104.27(13) yes . .
C9 Se1 C13 101.31(19) yes . .
Br1 C1 C2 115.1(4) yes . .
Br1 C1 C10 122.7(4) yes . .
C2 C1 C10 122.2(5) yes . .
C1 C2 C3 122.2(5) yes . .
C2 C3 C4 118.9(5) yes . .
C3 C4 C5 118.7(5) yes . .
C3 C4 C11 131.7(5) yes . .
C5 C4 C11 109.6(4) yes . .
C4 C5 C6 110.4(4) yes . .
C4 C5 C10 124.6(4) yes . .
C6 C5 C10 125.0(4) yes . .
C5 C6 C7 118.0(5) yes . .
C5 C6 C12 110.4(4) yes . .
C7 C6 C12 131.6(5) yes . .
C6 C7 C8 119.3(5) yes . .
C7 C8 C9 122.8(5) yes . .
Se1 C9 C8 117.5(4) yes . .
Se1 C9 C10 121.7(4) yes . .
C8 C9 C10 120.7(4) yes . .
C1 C10 C5 113.2(4) yes . .
C1 C10 C9 132.6(5) yes . .
C5 C10 C9 114.2(4) yes . .
C4 C11 C12 105.1(4) yes . .
C6 C12 C11 104.5(4) yes . .
Se1 C13 C14 120.2(4) yes . .
Se1 C13 C18 118.8(4) yes . .
C14 C13 C18 120.7(5) yes . .
C13 C14 C15 119.6(5) yes . .
C14 C15 C16 120.1(5) yes . .
C15 C16 C17 120.3(5) yes . .
C16 C17 C18 120.0(5) yes . .
C13 C18 C17 119.3(4) yes . .
F1 B1 F1 108.8(6) yes . 2_755
F1 B1 F2 108.3(3) yes . .
F1 B1 F2 109.0(4) yes . 2_755
F1 B1 F2 109.0(4) yes 2_755 .
F1 B1 F2 108.3(3) yes 2_755 2_755
F2 B1 F2 113.5(7) yes . 2_755
C1 C2 H2 118.907 no . .
C3 C2 H2 118.896 no . .
C2 C3 H3 120.522 no . .
C4 C3 H3 120.544 no . .
C6 C7 H7 120.329 no . .
C8 C7 H7 120.352 no . .
C7 C8 H8 118.628 no . .
C9 C8 H8 118.612 no . .
C4 C11 H11A 110.735 no . .
C4 C11 H11B 110.735 no . .
C12 C11 H11A 110.738 no . .
C12 C11 H11B 110.733 no . .
H11A C11 H11B 108.827 no . .
C6 C12 H12A 110.857 no . .
C6 C12 H12B 110.853 no . .
C11 C12 H12A 110.850 no . .
C11 C12 H12B 110.842 no . .
H12A C12 H12B 108.882 no . .
C13 C14 H14 120.208 no . .
C15 C14 H14 120.214 no . .
C14 C15 H15 119.967 no . .
C16 C15 H15 119.968 no . .
C15 C16 H16 119.834 no . .
C17 C16 H16 119.828 no . .
C16 C17 H17 120.007 no . .
C18 C17 H17 120.005 no . .
C13 C18 H18 120.357 no . .
C17 C18 H18 120.344 no . .

loop_
_geom_bond_atom_site_label_1
_geom_bond_atom_site_label_2
_geom_bond_distance
_geom_bond_publ_flag
_geom_bond_site_symmetry_2
Ag1 Se1 2.5596(13) yes .
Ag1 Se1 2.5596(13) yes 2_555
Br1 C1 1.913(5) yes .
Se1 C9 1.964(5) yes .
Se1 C13 1.937(5) yes .
F1 B1 1.399(6) yes .
F2 B1 1.352(8) yes .
C1 C2 1.382(7) yes .
C1 C10 1.434(6) yes .
C2 C3 1.407(7) yes .
C3 C4 1.371(7) yes .
C4 C5 1.427(7) yes .
C4 C11 1.506(7) yes .
C5 C6 1.411(7) yes .
C5 C10 1.425(6) yes .
C6 C7 1.372(7) yes .
C6 C12 1.506(7) yes .
C7 C8 1.409(7) yes .
C8 C9 1.377(7) yes .
C9 C10 1.434(7) yes .
C11 C12 1.561(8) yes .
C13 C14 1.381(7) yes .
C13 C18 1.396(6) yes .
C14 C15 1.392(7) yes .
C15 C16 1.389(7) yes .
C16 C17 1.382(7) yes .
C17 C18 1.396(7) yes .
C2 H2 0.950 no .
C3 H3 0.950 no .
C7 H7 0.950 no .
C8 H8 0.950 no .
C11 H11A 0.990 no .
C11 H11B 0.990 no .
C12 H12A 0.990 no .
C12 H12B 0.990 no .
C14 H14 0.950 no .
C15 H15 0.950 no .
C16 H16 0.950 no .
C17 H17 0.950 no .
C18 H18 0.950 no .

loop_
_geom_contact_atom_site_label_1
_geom_contact_atom_site_label_2
_geom_contact_distance
_geom_contact_publ_flag
_geom_contact_site_symmetry_2
Ag1 Br1 3.2506(12) no .
Ag1 Br1 3.2506(12) no 2_555
Ag1 C9 3.457(5) no 2_555
Ag1 C13 3.570(5) no 2_555
Ag1 C18 3.475(5) no .
Ag1 C18 3.475(5) no 2_555
Br1 Se1 3.2068(13) no .
Br1 C9 3.483(5) no .
Se1 C1 3.492(5) no .
C1 C4 2.807(7) no .
C2 C5 2.738(7) no .
C3 C4 3.509(7) no 2_555
C3 C10 2.897(7) no .
C3 C11 3.526(7) no 2_555
C4 C4 3.456(7) no 2_555
C5 C8 2.724(7) no .
C6 C9 2.826(7) no .
C7 C10 2.873(7) no .
C8 C13 3.072(7) no .
C8 C14 3.469(7) no .
C13 C16 2.770(7) no .
C14 C17 2.785(7) no .
C15 C18 2.782(7) no .
Ag1 F1 2.737(4) no 1_455
Ag1 F1 2.737(4) no 2_655
Ag1 B1 3.305(8) no 1_455
Br1 C17 3.520(5) no 1_455
Se1 F1 3.433(4) no 1_455
F1 Ag1 2.737(4) no 1_655
F1 Se1 3.433(4) no 1_655
F1 C15 3.434(6) no 7_655
F1 C16 3.461(6) no .
F1 C17 3.347(6) no .
F2 C3 3.201(9) no 5_655
F2 C14 3.471(7) no 7_655
F2 C15 3.298(7) no 7_655
C3 F2 3.201(9) no 5_345
C14 F2 3.471(7) no 7_655
C15 F1 3.434(6) no 7_655
C15 F2 3.298(7) no 7_655
C16 F1 3.461(6) no .
C17 Br1 3.520(5) no 1_655
C17 F1 3.347(6) no .
B1 Ag1 3.305(8) no 1_655
Ag1 H18 2.7958 no .
Ag1 H18 2.7958 no 2_555
Br1 H2 2.8018 no .
Br1 H18 3.3916 no 2_555
Se1 H8 2.8868 no .
Se1 H14 2.9614 no .
Se1 H18 2.9451 no .
C1 H3 3.2931 no .
C3 H11A 2.9353 no .
C3 H11B 2.9407 no .
C3 H11B 2.9691 no 2_555
C3 H12A 3.4343 no 2_555
C4 H2 3.2442 no .
C4 H11B 3.1382 no 2_555
C4 H12A 3.1142 no .
C4 H12B 3.0837 no .
C5 H3 3.2766 no .
C5 H7 3.2539 no .
C5 H11A 3.0700 no .
C5 H11B 3.0444 no .
C5 H12A 3.0662 no .
C5 H12B 3.0437 no .
C6 H8 3.2486 no .
C6 H11A 3.1059 no .
C6 H11B 3.0753 no .
C7 H12A 2.9352 no .
C7 H12B 2.9440 no .
C8 H14 3.4391 no .
C9 H7 3.2943 no .
C10 H2 3.3126 no .
C10 H8 3.2936 no .
C11 H3 2.8718 no .
C11 H3 3.2506 no 2_555
C11 H11B 3.0811 no 2_555
C12 H3 3.4007 no 2_555
C12 H7 2.8676 no .
C13 H8 2.4915 no .
C13 H15 3.2547 no .
C13 H17 3.2688 no .
C14 H8 2.6878 no .
C14 H16 3.2661 no .
C14 H18 3.2701 no .
C15 H8 3.5863 no .
C15 H17 3.2612 no .
C16 H14 3.2680 no .
C16 H18 3.2645 no .
C17 H15 3.2600 no .
C18 H8 3.3035 no .
C18 H14 3.2712 no .
C18 H16 3.2635 no .
H2 H3 2.3483 no .
H3 H11A 2.9806 no .
H3 H11B 3.0044 no .
H3 H11B 2.5830 no 2_555
H3 H12A 2.8711 no 2_555
H7 H8 2.3444 no .
H7 H12A 2.9846 no .
H7 H12B 2.9962 no .
H8 H14 2.7596 no .
H11A H11B 3.4906 no 2_555
H11A H12A 2.7672 no .
H11A H12B 2.2639 no .
H11B H11B 2.3665 no 2_555
H11B H12A 2.2640 no .
H11B H12B 2.7887 no .
H14 H15 2.3448 no .
H15 H16 2.3365 no .
H16 H17 2.3297 no .
H17 H18 2.3511 no .
Br1 H8 3.1998 no 1_455
Br1 H12B 3.3609 no 3_555
Se1 H11A 3.2468 no 3_555
Se1 H12B 3.2960 no 3_555
F1 H11B 3.5380 no 5_555
F1 H12A 3.3847 no 5_555
F1 H15 2.5054 no 7_655
F1 H16 2.9321 no .
F1 H17 2.7028 no .
F1 H18 2.8973 no 2_655
F2 H3 2.2648 no 5_655
F2 H11B 3.0436 no 6_655
F2 H12A 2.8854 no 5_555
F2 H12A 3.0254 no 6_655
F2 H14 2.9368 no 7_655
F2 H15 2.5749 no 7_655
F2 H18 3.5541 no 1_655
C1 H7 3.5500 no 1_455
C2 H7 3.0301 no 1_455
C3 H14 3.0901 no 3_555
C4 H14 3.1385 no 3_555
C6 H2 3.5951 no 1_655
C7 H2 3.0313 no 1_655
C7 H7 3.0165 no 3_655
C8 H7 3.3990 no 3_655
C11 H14 3.0822 no 3_555
C11 H16 3.4448 no 5_445
C11 H17 3.4048 no 5_445
C12 H15 3.3399 no 3_655
C14 H11A 3.1317 no 3_555
C15 H12A 3.5344 no 3_655
C15 H12B 3.0848 no 3_655
C15 H16 3.2263 no 7_655
C16 H11A 2.9523 no 5_555
C16 H12B 3.4838 no 3_655
C16 H16 2.9919 no 7_655
C17 H11A 3.0780 no 5_555
C17 H11B 3.4341 no 5_555
C17 H17 2.9627 no 2_655
C17 H18 2.9928 no 2_655
C18 H17 2.9239 no 2_655
C18 H18 3.4650 no 2_655
B1 H3 3.4811 no 5_655
B1 H3 3.4811 no 6_555
B1 H12A 3.2376 no 5_555
B1 H12A 3.2376 no 6_655
B1 H15 3.0833 no 7_655
B1 H15 3.0833 no 8_555
B1 H18 3.5667 no 1_655
B1 H18 3.5667 no 2_655
H2 C6 3.5951 no 1_455
H2 C7 3.0313 no 1_455
H2 H2 2.7284 no 2_455
H2 H7 2.6614 no 1_455
H2 H12A 3.4307 no 1_455
H3 F2 2.2648 no 5_345
H3 B1 3.4811 no 5_345
H3 H12A 3.2569 no 1_455
H3 H14 2.7968 no 3_555
H7 C1 3.5500 no 1_655
H7 C2 3.0301 no 1_655
H7 C7 3.0165 no 3_655
H7 C8 3.3990 no 3_655
H7 H2 2.6614 no 1_655
H7 H7 2.2882 no 3_655
H7 H8 3.0369 no 3_655
H8 Br1 3.1998 no 1_655
H8 H7 3.0369 no 3_655
H11A Se1 3.2468 no 3_555
H11A C14 3.1317 no 3_555
H11A C16 2.9523 no 5_445
H11A C17 3.0780 no 5_445
H11A H14 2.3215 no 3_555
H11A H16 2.7898 no 5_445
H11A H17 3.0087 no 5_445
H11B F1 3.5380 no 5_445
H11B F2 3.0436 no 6_645
H11B C17 3.4341 no 5_445
H11B H16 3.5413 no 5_445
H11B H17 2.9080 no 5_445
H12A F1 3.3847 no 5_445
H12A F2 2.8854 no 5_445
H12A F2 3.0254 no 6_645
H12A C15 3.5344 no 3_655
H12A B1 3.2376 no 5_445
H12A H2 3.4307 no 1_655
H12A H3 3.2569 no 1_655
H12A H15 2.9781 no 3_655
H12B Br1 3.3609 no 3_555
H12B Se1 3.2960 no 3_555
H12B C15 3.0848 no 3_655
H12B C16 3.4838 no 3_655
H12B H15 2.8392 no 3_655
H12B H16 3.5337 no 3_655
H12B H16 3.2388 no 5_445
H14 F2 2.9368 no 7_655
H14 C3 3.0901 no 3_555
H14 C4 3.1385 no 3_555
H14 C11 3.0822 no 3_555
H14 H3 2.7968 no 3_555
H14 H11A 2.3215 no 3_555
H15 F1 2.5054 no 7_655
H15 F2 2.5749 no 7_655
H15 C12 3.3399 no 3_655
H15 B1 3.0833 no 7_655
H15 H12A 2.9781 no 3_655
H15 H12B 2.8392 no 3_655
H15 H16 2.7575 no 7_655
H16 F1 2.9321 no .
H16 C11 3.4448 no 5_555
H16 C15 3.2263 no 7_655
H16 C16 2.9919 no 7_655
H16 H11A 2.7898 no 5_555
H16 H11B 3.5413 no 5_555
H16 H12B 3.5337 no 3_655
H16 H12B 3.2388 no 5_555
H16 H15 2.7575 no 7_655
H16 H16 2.2688 no 7_655
H17 F1 2.7028 no .
H17 C11 3.4048 no 5_555
H17 C17 2.9627 no 2_655
H17 C18 2.9239 no 2_655
H17 H11A 3.0087 no 5_555
H17 H11B 2.9080 no 5_555
H17 H17 2.4001 no 2_655
H17 H18 2.3241 no 2_655
H18 F1 2.8973 no 2_655
H18 F2 3.5541 no 1_455
H18 C17 2.9928 no 2_655
H18 C18 3.4650 no 2_655
H18 B1 3.5667 no 1_455
H18 H17 2.3241 no 2_655
H18 H18 3.2474 no 2_655

loop_
_geom_torsion_atom_site_label_1
_geom_torsion_atom_site_label_2
_geom_torsion_atom_site_label_3
_geom_torsion_atom_site_label_4
_geom_torsion
_geom_torsion_publ_flag
Ag1 Se1 C9 C8 -118.3(3) no
Ag1 Se1 C9 C10 60.8(3) no
Ag1 Se1 C13 C14 -172.0(3) no
Ag1 Se1 C13 C18 1.2(3) no
C9 Se1 C13 C14 85.7(4) no
C9 Se1 C13 C18 -101.1(3) no
C13 Se1 C9 C8 -11.7(3) no
C13 Se1 C9 C10 167.4(3) no
Br1 C1 C2 C3 175.9(3) no
Br1 C1 C10 C5 -175.6(3) no
Br1 C1 C10 C9 4.7(6) no
C2 C1 C10 C5 2.0(6) no
C2 C1 C10 C9 -177.7(4) no
C10 C1 C2 C3 -1.8(7) no
C1 C2 C3 C4 0.8(7) no
C2 C3 C4 C5 -0.2(7) no
C2 C3 C4 C11 178.2(4) no
C3 C4 C5 C6 179.7(4) no
C3 C4 C5 C10 0.5(7) no
C3 C4 C11 C12 179.5(5) no
C5 C4 C11 C12 -2.1(5) no
C11 C4 C5 C6 1.0(5) no
C11 C4 C5 C10 -178.2(4) no
C4 C5 C6 C7 179.8(4) no
C4 C5 C6 C12 0.6(5) no
C4 C5 C10 C1 -1.4(6) no
C4 C5 C10 C9 178.4(4) no
C6 C5 C10 C1 179.6(4) no
C6 C5 C10 C9 -0.6(6) no
C10 C5 C6 C7 -1.0(6) no
C10 C5 C6 C12 179.8(4) no
C5 C6 C7 C8 1.6(6) no
C5 C6 C12 C11 -1.8(5) no
C7 C6 C12 C11 179.1(5) no
C12 C6 C7 C8 -179.4(4) no
C6 C7 C8 C9 -0.6(7) no
C7 C8 C9 Se1 177.8(4) no
C7 C8 C9 C10 -1.2(7) no
Se1 C9 C10 C1 2.4(6) no
Se1 C9 C10 C5 -177.3(3) no
C8 C9 C10 C1 -178.6(4) no
C8 C9 C10 C5 1.7(6) no
C4 C11 C12 C6 2.3(5) no
Se1 C13 C14 C15 173.8(3) no
Se1 C13 C18 C17 -173.3(3) no
C14 C13 C18 C17 -0.2(7) no
C18 C13 C14 C15 0.8(7) no
C13 C14 C15 C16 -0.8(7) no
C14 C15 C16 C17 0.3(7) no
C15 C16 C17 C18 0.2(7) no
C16 C17 C18 C13 -0.3(7) no
